data_1558463
loop_
_publ_author_name
'Jermaks, Janis'
'Quach, Phong'
'Seibel, Zara M.'
'Pomarole, Julien'
'Lambert, Tristan'

_publ_section_title
;
 Ring-Opening Carbonyl-Olefin Metathesis of Norbornenes
;
_journal_name_full 'Chemical Science'
_journal_paper_doi 10.1039/D0SC02243H
_journal_year 2020
_chemical_formula_moiety 'C2 F3 O2, C20 H27 N2'
_chemical_formula_sum 'C22 H27 F3 N2 O2'
_chemical_formula_weight 408.45
_space_group_crystal_system monoclinic
_space_group_IT_number 14
_space_group_name_Hall '-P 2yn'
_space_group_name_H-M_alt 'P 1 21/n 1'
_atom_sites_solution_hydrogens mixed
_atom_sites_solution_primary dual
_audit_creation_date 2019-05-28
_audit_creation_method
;
Olex2 1.3-ac4
(compiled 2019.04.23 svn.r3594 for Rigaku Oxford Diffraction, GUI svn.r5739)
;
_audit_update_record
;
2020-04-20 deposited with the CCDC.	2020-07-01 downloaded from the CCDC.
;
_cell_angle_alpha 90
_cell_angle_beta 95.4170(10)
_cell_angle_gamma 90
_cell_formula_units_Z 4
_cell_length_a 11.36910(10)
_cell_length_b 13.80880(10)
_cell_length_c 12.46330(10)
_cell_measurement_reflns_used 67726
_cell_measurement_temperature 100.00(10)
_cell_measurement_theta_max 77.6770
_cell_measurement_theta_min 4.7850
_cell_volume 1947.92(3)
_computing_cell_refinement 'CrysAlisPro 1.171.40.54a (Rigaku OD, 2019)'
_computing_data_collection 'CrysAlisPro 1.171.40.54a (Rigaku OD, 2019)'
_computing_data_reduction 'CrysAlisPro 1.171.40.54a (Rigaku OD, 2019)'
_computing_molecular_graphics 'Olex2 (Dolomanov et al., 2009)'
_computing_publication_material 'Olex2 (Dolomanov et al., 2009)'
_computing_structure_refinement 'ShelXL (Sheldrick, 2015)'
_computing_structure_solution 'ShelXT (Sheldrick, 2015)'
_diffrn_ambient_environment N~2~
_diffrn_ambient_temperature 100.00(10)
_diffrn_detector 'CCD plate'
_diffrn_detector_area_resol_mean 10.0000
_diffrn_detector_type HyPix
_diffrn_measured_fraction_theta_full 1.000
_diffrn_measured_fraction_theta_max 0.997
_diffrn_measurement_details
;
List of Runs (angles in degrees, time in seconds):

  # Type    Start    End  Width  t~exp~   \w     \q     \k     \f   Frames
#--------------------------------------------------------------------------
  1  \w     -2.00  28.00   0.50    0.18    --   26.00  96.00-122.95   60
  2  \w     27.00  54.00   0.50    0.18    --   48.42  77.00-150.00   54
  3  \w     44.00  72.00   0.50    0.18    --   62.00  72.00-143.36   56
  4  \w     68.00  94.00   0.50    0.18    --   54.00  77.00 -95.72   52
  5  \w    100.00 126.00   0.50    0.18    --   58.00  77.00 -54.87   52
  6  \w     83.00 118.00   0.50    0.73    --  102.00  75.00 -72.98   70
  7  \w    120.00 159.00   0.50    0.73    --  107.75  77.00 -60.00   78
  8  \w    132.00 178.00   0.50    0.73    --  107.75  77.00-120.00   92
  9  \w    146.00 172.00   0.50    0.73    --  107.75  77.00-180.00   52
 10  \w    141.00 167.00   0.50    0.73    --  107.75  77.00-150.00   52
 11  \w    126.00 151.00   0.50    0.73    --  107.75  45.00-120.00   50
 12  \w    125.00 172.00   0.50    0.73    --  107.75  77.00 -90.00   94
 13  \w    133.00 177.00   0.50    0.73    --  107.75 125.00-120.00   88
 14  \w    138.00 175.00   0.50    0.73    --  107.75 116.00   4.00   74
 15  \w    153.00 178.00   0.50    0.73    --  107.75 125.00  90.00   50
 16  \w    141.00 177.00   0.50    0.73    --  107.75  77.00 120.00   72
 17  \w    134.00 160.00   0.50    0.73    --  107.75  61.00 150.00   52
 18  \w    143.00 176.00   0.50    0.73    --  107.75  30.00 150.00   66
 19  \w    153.00 178.00   0.50    0.73    --  107.75  30.00 120.00   50
 20  \w    143.00 171.00   0.50    0.73    --  107.75  61.00  90.00   56
 21  \w    140.00 172.00   0.50    0.73    --  107.75  77.00  60.00   64
 22  \w    134.00 161.00   0.50    0.73    --  107.75  15.00 120.00   54
 23  \w    108.00 133.00   0.50    0.18    --   66.00  78.00 171.77   50
 24  \w     89.00 128.00   0.50    0.73    --  107.75  71.00 112.23   78
 25  \w    113.00 165.00   0.50    0.73    --   94.00  82.00  62.33  104
 26  \w    133.00 169.00   0.50    0.73    --  107.75  77.00  30.00   72
 27  \w    119.00 145.00   0.50    0.73    --  107.75 163.00 152.00   52
 28  \w    110.00 161.00   0.50    0.73    --  107.75 125.00 150.00  102
 29  \w     95.00 135.00   0.50    0.73    --  107.75  61.00  60.00   80
 30  \w    104.00 140.00   0.50    0.73    --  107.75  30.00 120.00   72
 31  \w    105.00 130.00   0.50    0.73    --  107.75  30.00 150.00   50
 32  \w     87.00 118.00   0.50    0.73    --  107.75  77.00 120.00   62
 33  \w     93.00 120.00   0.50    0.73    --  107.75  61.00 150.00   54
 34  \w     93.00 119.00   0.50    0.73    --  107.75  61.00  90.00   52
 35  \w     86.00 125.00   0.50    0.73    --  107.75  77.00  30.00   78
 36  \w    100.00 128.00   0.50    0.73    --  107.75  45.00 -30.00   56
 37  \w    104.00 177.00   0.50    0.73    --  107.75  45.00 -90.00  146
 38  \w    112.00 170.00   0.50    0.73    --  107.75 125.00-180.00  116
 39  \w    101.00 178.00   0.50    0.73    --  107.75  45.00 -60.00  154
 40  \w     99.00 125.00   0.50    0.73    --  107.75  45.00-180.00   52
 41  \w     97.00 123.00   0.50    0.73    --  107.75  45.00-120.00   52
 42  \w     93.00 175.00   0.50    0.73    --  107.75  61.00-120.00  164
 43  \w     94.00 173.00   0.50    0.73    --  107.75  61.00   0.00  158
 44  \w     93.00 144.00   0.50    0.73    --  107.75  61.00 -90.00  102
 45  \w     93.00 141.00   0.50    0.73    --  107.75  61.00-150.00   96
 46  \w     98.00 178.00   0.50    0.73    --  107.75  45.00-150.00  160
 47  \w     95.00 141.00   0.50    0.73    --  107.75  61.00-180.00   92
 48  \w     86.00 112.00   0.50    0.73    --  107.75  77.00 -90.00   52
 49  \w     86.00 112.00   0.50    0.73    --  107.75  77.00 -60.00   52
 50  \w     94.00 149.00   0.50    0.73    --  107.75  61.00 -30.00  110
 51  \w     88.00 155.00   0.50    0.73    --  107.75  73.00  25.94  134
 52  \w     86.00 158.00   0.50    0.73    --  107.75  77.00 150.00  144
 53  \w     95.00 132.00   0.50    0.73    --  107.75 125.00  90.00   74
 54  \w     86.00 153.00   0.50    0.73    --  107.75  77.00   0.00  134
 55  \w     86.00 112.00   0.50    0.73    --  107.75  77.00-120.00   52
 56  \w     86.00 115.00   0.50    0.73    --  107.75  77.00-180.00   58
 57  \w     87.00 113.00   0.50    0.73    --  107.75  77.00-150.00   52
 58  \w     44.00  79.00   0.50    0.18    --   66.00  78.00 -30.45   70
 59  \w     36.00  78.00   0.50    0.18    --   58.00  77.00 -54.87   84
 60  \w     34.00  59.00   0.50    0.18    --   58.00  83.00  -8.67   50
 61  \w     35.00  68.00   0.50    0.18    --   58.00  80.00  15.53   66
 62  \w     46.00  84.00   0.50    0.18    --   66.00  73.00  75.69   76
 63  \w     70.00 108.00   0.50    0.73    --   94.00  82.00  62.33   76
 64  \w     86.00 115.00   0.50    0.73    --  107.75  77.00  90.00   58
 65  \w     87.00 117.00   0.50    0.73    --  107.75  77.00  60.00   60
 66  \w     97.00 131.00   0.50    0.73    --  107.75  15.00 120.00   68
 67  \w    101.00 127.00   0.50    0.73    --  107.75 -82.00 127.28   52
 68  \w     92.00 127.00   0.50    0.73    --  107.75-138.00 138.30   70
 69  \w    107.00 143.00   0.50    0.73    --  107.75-163.00 127.00   72
 70  \w     84.00 109.00   0.50    0.73    --  107.75 -94.00  90.00   50
 71  \w     66.00  95.00   0.50    0.73    --  107.75 -77.00  60.00   58
 72  \w     66.00  92.00   0.50    0.73    --  107.75 -94.00   0.00   52
 73  \w     86.00 111.00   0.50    0.73    --  107.75-105.00 -15.87   50
 74  \w     90.00 116.00   0.50    0.73    --  107.75-125.00 -30.00   52
 75  \w     65.00 113.00   0.50    0.73    --  107.75-116.00 -84.00   96
 76  \w     71.00  96.00   0.50    0.73    --  107.75 -77.00-120.00   50
 77  \w     76.00 116.00   0.50    0.73    --  107.75-125.00-120.00   80
 78  \w     48.00  74.00   0.50    0.73    --  107.75-105.00 -15.87   52
 79  \w     45.00  71.00   0.50    0.73    --  107.75-125.00 -30.00   52
 80  \w     41.00  99.00   0.50    0.73    --  107.75 -94.00  30.00  116
 81  \w     50.00  76.00   0.50    0.73    --  107.75-138.00 138.30   52
 82  \w     64.00 113.00   0.50    0.73    --  107.75-125.00 150.00   98
 83  \w     53.00 116.00   0.50    0.18    --   48.42-163.00 127.00  126
 84  \w     36.00  70.00   0.50    0.73    --  107.75-125.00  60.00   68
 85  \w     43.00  93.00   0.50    0.73    --  107.75 -82.00 127.28  100
 86  \w     37.00  65.00   0.50    0.73    --  107.75 -61.00  30.00   56
 87  \w     41.00  98.00   0.50    0.73    --  107.75 -77.00 -30.00  114
 88  \w     41.00  66.00   0.50    0.73    --  107.75-125.00-120.00   50
 89  \w     36.00 114.00   0.50    0.73    --  107.75-125.00-150.00  156
 90  \w     36.00  99.00   0.50    0.73    --  107.75 -77.00-150.00  126
 91  \w     36.00  75.00   0.50    0.73    --  107.75 -77.00-180.00   78
 92  \w     36.00  70.00   0.50    0.73    --  107.75 -61.00-150.00   68
 93  \w     37.00 103.00   0.50    0.73    --  107.75 -77.00 -90.00  132
 94  \w     38.00  64.00   0.50    0.73    --  107.75 -94.00   0.00   52
 95  \w     36.00  89.00   0.50    0.73    --  107.75 -94.00 -30.00  106
 96  \w     36.00  67.00   0.50    0.73    --  107.75 -61.00-120.00   62
 97  \w     40.00  65.00   0.50    0.73    --  107.75 -94.00 -60.00   50
 98  \w     27.00  89.00   0.50    0.18    --   48.42-116.00 -84.00  124
 99  \w     36.00  88.00   0.50    0.73    --  107.75-125.00-180.00  104
100  \w     32.00  64.00   0.50    0.18    --   54.00  77.00 -95.72   64
101  \w     49.00 100.00   0.50    0.18    --   70.00  76.00-146.20  102
102  \w     86.00 178.00   0.50    0.73    --  107.75  77.00 -30.00  184
103  \w     68.00  94.00   0.50    0.18    --   48.42 163.00 152.00   52
104  \w     34.00  61.00   0.50    0.18    --   54.00  74.00 151.37   54
105  \w     42.00  74.00   0.50    0.18    --   62.00  72.00 118.26   64
106  \w     44.00  69.00   0.50    0.18    --   66.00  77.00 162.04   50
107  \w     44.00  70.00   0.50    0.18    --   66.00  78.00 171.77   52
108  \w     20.00  45.00   0.50    0.18    --   46.00  86.00  87.55   50
109  \w     33.00 105.00   0.50    0.18    --   54.00  79.00  78.14  144
110  \w     26.00  52.00   0.50    0.18    --   50.00  83.00 -31.47   52
111  \w     15.00  40.00   0.50    0.18    --   42.00  89.00  48.19   50
112  \w     33.00  76.00   0.50    0.18    --   54.00  77.00  57.16   86
113  \w     18.00  43.00   0.50    0.18    --   46.00  90.00 129.77   50
114  \w    -10.00  15.00   0.50    0.18    --   22.00 101.00  43.46   50
115  \w      3.00  28.00   0.50    0.18    --   34.00  97.00 -17.08   50
116  \w    -14.00  28.00   0.50    0.18    --   18.00  98.00 -58.66   84
117  \w     26.00  69.00   0.50    0.18    --   50.00  82.00-133.26   86
118  \w    -38.00  -8.00   0.50    0.18    --    6.00 122.00-168.12   60
119  \w    -60.00  -7.00   0.50    0.18    --  -48.42 116.00   4.00  106
120  \w    -75.00 -50.00   0.50    0.73    --  -86.25 116.00   4.00   50
121  \w    -97.00 -72.00   0.50    0.18    --  -48.42 163.00 152.00   50
122  \w    -97.00 -72.00   0.50    0.73    --  -86.25 163.00 152.00   50
123  \w    -11.00  17.00   0.50    0.18    --   22.00 102.00 133.10   56
124  \w     45.00  71.00   0.50    0.73    --  107.75 -61.00 120.00   52
125  \w     40.00  77.00   0.50    0.73    --  107.75 -77.00 150.00   74
126  \w     37.00  71.00   0.50    0.73    --  107.75 -94.00  90.00   68
127  \w    -66.00 -25.00   0.50    0.18    --  -50.00 -83.00 -64.91   82
128  \w    -67.00 -41.00   0.50    0.18    --  -66.00 -83.00  16.91   52
129  \w    -77.00 -48.00   0.50    0.18    --  -66.00 -69.00  99.60   58
130  \w    -76.00 -50.00   0.50    0.73    --  -74.00 -81.00 109.99   52
131  \w    -81.00 -55.00   0.50    0.73    --  -78.00 -83.00  77.26   52
132  \w    -83.00 -57.00   0.50    0.73    --  -78.00 -74.00 128.75   52
133  \w    -92.00 -63.00   0.50    0.73    --  -82.00 -69.00 152.11   58
134  \w    -93.00 -66.00   0.50    0.73    --  -86.25 -73.00 128.46   54
135  \w    -92.00 -66.00   0.50    0.73    --  -86.25 -74.00  97.97   52
136  \w   -105.00 -66.00   0.50    0.73    --  -86.25 -73.00  14.07   78
137  \w    -83.00 -51.00   0.50    0.73    --  -70.00 -69.00 -23.66   64
138  \w    -68.00 -42.00   0.50    0.18    --  -66.00 -83.00 -79.26   52
139  \w    -69.00 -42.00   0.50    0.18    --  -66.00 -81.00-137.38   54
140  \w    -75.00 -49.00   0.50    0.73    --  -74.00 -83.00-177.70   52
141  \w   -105.00 -53.00   0.50    0.73    --  -74.00 -75.00-100.88  104
142  \w   -100.00 -64.00   0.50    0.73    --  -86.25 -77.00   0.00   72
143  \w   -104.00 -67.00   0.50    0.73    --  -86.25 -71.00 -47.43   74
144  \w   -101.00 -64.00   0.50    0.73    --  -86.25 -77.00  30.00   74
145  \w   -102.00 -67.00   0.50    0.73    --  -86.25 -74.00 -54.55   70
146  \w    -98.00 -65.00   0.50    0.73    --  -86.25 -76.00-137.08   66
147  \w   -117.00 -64.00   0.50    0.73    --  -86.25 -77.00-150.00  106
148  \w   -110.00 -66.00   0.50    0.73    --  -86.25 -77.00 -90.00   88
149  \w   -116.00 -66.00   0.50    0.73    --  -86.25 -74.00 -21.80  100
150  \w   -122.00 -64.00   0.50    0.73    --  -86.25 -77.00  90.00  116
151  \w    -98.00 -64.00   0.50    0.73    --  -86.25 -77.00 120.00   68
152  \w   -101.00 -68.00   0.50    0.73    --  -86.25 -69.00 179.45   66
153  \w   -112.00 -68.00   0.50    0.73    --  -86.25 -67.00 151.41   88
154  \w   -115.00 -66.00   0.50    0.18    --  -48.42-163.00 127.00   98
155  \w   -119.00 -94.00   0.50    0.73    --  -86.25-163.00 127.00   50
156  \w   -158.00 -65.00   0.50    0.73    --  -86.25 -77.00  60.00  186
157  \w   -141.00-116.00   0.50    0.73    --  -86.25-116.00 -84.00   50
158  \w   -152.00 -62.00   0.50    0.73    --  -82.00 -73.00-120.55  180
159  \w   -155.00-123.00   0.50    0.73    --  -86.25 -74.00 -21.80   64
160  \w   -158.00-109.00   0.50    0.73    --  -86.25 -74.00 -54.55   98
;
_diffrn_measurement_device 'four-circle diffractometer'
_diffrn_measurement_device_type 'XtaLAB Synergy, Dualflex, HyPix'
_diffrn_measurement_method '\w scans'
_diffrn_orient_matrix_type 'CrysAlisPro convention (1999,Acta A55,543-557)'
_diffrn_orient_matrix_UB_11 -0.0383532000
_diffrn_orient_matrix_UB_12 -0.0842970000
_diffrn_orient_matrix_UB_13 0.0697881000
_diffrn_orient_matrix_UB_21 -0.0149316000
_diffrn_orient_matrix_UB_22 0.0711316000
_diffrn_orient_matrix_UB_23 0.0929713000
_diffrn_orient_matrix_UB_31 -0.1297442000
_diffrn_orient_matrix_UB_32 0.0167832000
_diffrn_orient_matrix_UB_33 -0.0435822000
_diffrn_radiation_monochromator mirror
_diffrn_radiation_probe x-ray
_diffrn_radiation_type 'Cu K\a'
_diffrn_radiation_wavelength 1.54184
_diffrn_reflns_av_R_equivalents 0.0312
_diffrn_reflns_av_unetI/netI 0.0098
_diffrn_reflns_Laue_measured_fraction_full 1.000
_diffrn_reflns_Laue_measured_fraction_max 0.997
_diffrn_reflns_limit_h_max 13
_diffrn_reflns_limit_h_min -14
_diffrn_reflns_limit_k_max 17
_diffrn_reflns_limit_k_min -17
_diffrn_reflns_limit_l_max 15
_diffrn_reflns_limit_l_min -15
_diffrn_reflns_number 87403
_diffrn_reflns_point_group_measured_fraction_full 1.000
_diffrn_reflns_point_group_measured_fraction_max 0.997
_diffrn_reflns_theta_full 67.684
_diffrn_reflns_theta_max 78.042
_diffrn_reflns_theta_min 4.791
_diffrn_source 'micro-focus sealed X-ray tube'
_diffrn_source_type 'PhotonJet (Cu) X-ray Source'
_exptl_absorpt_coefficient_mu 0.912
_exptl_absorpt_correction_T_max 1.000
_exptl_absorpt_correction_T_min 0.657
_exptl_absorpt_correction_type gaussian
_exptl_absorpt_process_details
;
CrysAlisPro 1.171.40.54a (Rigaku Oxford Diffraction, 2019)
Numerical absorption correction based on gaussian integration over
			a multifaceted crystal model
Empirical absorption correction using spherical harmonics,
 implemented in SCALE3 ABSPACK scaling algorithm.
;
_exptl_crystal_colour 'clear colourless'
_exptl_crystal_density_diffrn 1.393
_exptl_crystal_description block
_exptl_crystal_F_000 864
_exptl_crystal_size_max 0.159
_exptl_crystal_size_mid 0.124
_exptl_crystal_size_min 0.102
_refine_diff_density_max 0.340
_refine_diff_density_min -0.398
_refine_diff_density_rms 0.043
_refine_ls_extinction_method none
_refine_ls_goodness_of_fit_ref 1.034
_refine_ls_hydrogen_treatment mixed
_refine_ls_matrix_type full
_refine_ls_number_parameters 265
_refine_ls_number_reflns 4166
_refine_ls_number_restraints 1
_refine_ls_restrained_S_all 1.034
_refine_ls_R_factor_all 0.0396
_refine_ls_R_factor_gt 0.0386
_refine_ls_shift/su_max 0.000
_refine_ls_shift/su_mean 0.000
_refine_ls_structure_factor_coef Fsqd
_refine_ls_weighting_details 'w=1/[\s^2^(Fo^2^)+(0.0476P)^2^+1.0859P] where P=(Fo^2^+2Fc^2^)/3'
_refine_ls_weighting_scheme calc
_refine_ls_wR_factor_gt 0.0988
_refine_ls_wR_factor_ref 0.0996
_reflns_Friedel_coverage 0.000
_reflns_number_gt 4008
_reflns_number_total 4166
_reflns_threshold_expression 'I > 2\s(I)'
_cod_data_source_file d0sc02243h2.cif
_cod_data_source_block rkpq3_abs
_cod_database_code 1558463
_shelx_shelxl_version_number 2016/6
_chemical_oxdiff_formula C22H28F3N2O2
_chemical_oxdiff_usercomment 'Crystallized from MeCN'
_shelx_space_group_comment
;
The symmetry employed for this shelxl refinement is uniquely defined
by the following loop, which should always be used as a source of
symmetry information in preference to the above space-group names.
They are only intended as comments.
;
_reflns_odcompleteness_completeness 97.08
_reflns_odcompleteness_iscentric 1
_reflns_odcompleteness_theta 80.95
_olex2_refinement_description
;
1. Fixed Uiso
 At 1.2 times of:
  All C(H) groups, All C(H,H) groups, All N(H) groups
2. Restrained distances
 N1-H1
 0.88 with sigma of 0.02
3.a Ternary CH refined with riding coordinates:
 C1(H1A), C4(H4), C7(H7), C8(H8), C9(H9), C12(H12), C13(H13)
3.b Secondary CH2 refined with riding coordinates:
 C2(H2A,H2B), C3(H3A,H3B), C5(H5A,H5B), C6(H6A,H6B), C10(H10A,H10B), C11(H11A,
 H11B), C14(H14A,H14B)
3.c Aromatic/amide H refined with riding coordinates:
 C16(H16), C17(H17), C18(H18), C19(H19), C20(H20)
;
_olex2_submission_special_instructions 'No special instructions were received'
_oxdiff_exptl_absorpt_empirical_details
;
Empirical correction (ABSPACK) includes:
- Absorption correction using spherical harmonics
- Frame scaling
;
_oxdiff_exptl_absorpt_empirical_full_max 1.170
_oxdiff_exptl_absorpt_empirical_full_min 0.890

loop_
_space_group_symop_operation_xyz
'x, y, z'
'-x+1/2, y+1/2, -z+1/2'
'-x, -y, -z'
'x-1/2, -y-1/2, z-1/2'

loop_
_atom_site_label
_atom_site_type_symbol
_atom_site_fract_x
_atom_site_fract_y
_atom_site_fract_z
_atom_site_U_iso_or_equiv
_atom_site_adp_type
_atom_site_occupancy
_atom_site_site_symmetry_order
_atom_site_calc_flag
_atom_site_refinement_flags_posn
_atom_site_refinement_flags_adp
_atom_site_refinement_flags_occupancy
_atom_site_disorder_assembly
_atom_site_disorder_group
F1 F 0.70640(9) 0.22246(8) 0.59090(8) 0.0506(3) Uani 1 1 d . . . . .
F2 F 0.87223(9) 0.27023(6) 0.66479(7) 0.0418(2) Uani 1 1 d . . . . .
F3 F 0.86544(13) 0.16698(7) 0.53671(8) 0.0616(3) Uani 1 1 d . . . . .
O1 O 0.78675(10) 0.30223(7) 0.39111(8) 0.0352(2) Uani 1 1 d . . . . .
O2 O 0.83166(8) 0.41097(6) 0.52300(7) 0.0243(2) Uani 1 1 d . . . . .
C21 C 0.81061(10) 0.32864(8) 0.48509(10) 0.0199(2) Uani 1 1 d . . . . .
C22 C 0.81528(12) 0.24682(9) 0.57033(10) 0.0245(3) Uani 1 1 d . . . . .
N1 N 0.77239(8) 0.56276(7) 0.39630(7) 0.01418(19) Uani 1 1 d D . . . .
H1 H 0.7965(12) 0.5099(10) 0.4358(11) 0.017 Uiso 1 1 d DR . . . .
N2 N 0.65520(8) 0.58874(7) 0.43050(7) 0.01536(19) Uani 1 1 d . . . . .
C1 C 0.86229(10) 0.64226(8) 0.42254(9) 0.0167(2) Uani 1 1 d . . . . .
H1A H 0.935215 0.630613 0.385402 0.020 Uiso 1 1 calc R . . . .
C2 C 0.88949(10) 0.63664(9) 0.54529(9) 0.0187(2) Uani 1 1 d . . . . .
H2A H 0.935329 0.694214 0.571775 0.022 Uiso 1 1 calc R . . . .
H2B H 0.937008 0.578117 0.564955 0.022 Uiso 1 1 calc R . . . .
C3 C 0.77090(10) 0.63246(9) 0.59715(9) 0.0188(2) Uani 1 1 d . . . . .
H3A H 0.755226 0.565437 0.620149 0.023 Uiso 1 1 calc R . . . .
H3B H 0.774539 0.675000 0.661312 0.023 Uiso 1 1 calc R . . . .
C4 C 0.67263(10) 0.66622(8) 0.51336(9) 0.0173(2) Uani 1 1 d . . . . .
H4 H 0.597996 0.675800 0.548537 0.021 Uiso 1 1 calc R . . . .
C5 C 0.71102(10) 0.76299(8) 0.46580(9) 0.0195(2) Uani 1 1 d . . . . .
H5A H 0.742630 0.807014 0.524250 0.023 Uiso 1 1 calc R . . . .
H5B H 0.642708 0.794846 0.425049 0.023 Uiso 1 1 calc R . . . .
C6 C 0.80749(10) 0.74006(8) 0.39013(9) 0.0191(2) Uani 1 1 d . . . . .
H6A H 0.772334 0.737786 0.314415 0.023 Uiso 1 1 calc R . . . .
H6B H 0.868891 0.791110 0.396341 0.023 Uiso 1 1 calc R . . . .
C7 C 0.74795(9) 0.52493(8) 0.28117(8) 0.0151(2) Uani 1 1 d . . . . .
H7 H 0.727058 0.454916 0.287100 0.018 Uiso 1 1 calc R . . . .
C8 C 0.63567(9) 0.57672(8) 0.23421(9) 0.0153(2) Uani 1 1 d . . . . .
H8 H 0.653419 0.630018 0.183869 0.018 Uiso 1 1 calc R . . . .
C9 C 0.54206(10) 0.50586(8) 0.18191(9) 0.0179(2) Uani 1 1 d . . . . .
H9 H 0.572993 0.457232 0.132178 0.021 Uiso 1 1 calc R . . . .
C10 C 0.43676(10) 0.56619(9) 0.13205(10) 0.0214(2) Uani 1 1 d . . . . .
H10A H 0.380360 0.525488 0.086536 0.026 Uiso 1 1 calc R . . . .
H10B H 0.463694 0.620100 0.088074 0.026 Uiso 1 1 calc R . . . .
C11 C 0.37991(10) 0.60496(9) 0.23282(10) 0.0231(3) Uani 1 1 d . . . . .
H11A H 0.381891 0.676596 0.235512 0.028 Uiso 1 1 calc R . . . .
H11B H 0.297073 0.582850 0.232798 0.028 Uiso 1 1 calc R . . . .
C12 C 0.45835(10) 0.56080(9) 0.32775(9) 0.0196(2) Uani 1 1 d . . . . .
H12 H 0.421217 0.557535 0.397265 0.024 Uiso 1 1 calc R . . . .
C13 C 0.57678(9) 0.61536(8) 0.33324(9) 0.0162(2) Uani 1 1 d . . . . .
H13 H 0.564344 0.686988 0.328625 0.019 Uiso 1 1 calc R . . . .
C14 C 0.49086(10) 0.46234(8) 0.28132(9) 0.0199(2) Uani 1 1 d . . . . .
H14A H 0.421054 0.420789 0.262190 0.024 Uiso 1 1 calc R . . . .
H14B H 0.550569 0.426806 0.329118 0.024 Uiso 1 1 calc R . . . .
C15 C 0.85674(10) 0.52903(8) 0.22050(9) 0.0164(2) Uani 1 1 d . . . . .
C16 C 0.88596(11) 0.60989(9) 0.16124(10) 0.0209(2) Uani 1 1 d . . . . .
H16 H 0.834793 0.664402 0.155191 0.025 Uiso 1 1 calc R . . . .
C17 C 0.99030(11) 0.61043(10) 0.11099(10) 0.0245(3) Uani 1 1 d . . . . .
H17 H 1.010253 0.665656 0.071019 0.029 Uiso 1 1 calc R . . . .
C18 C 1.06517(10) 0.53121(10) 0.11881(10) 0.0252(3) Uani 1 1 d . . . . .
H18 H 1.136438 0.532251 0.084696 0.030 Uiso 1 1 calc R . . . .
C19 C 1.03590(11) 0.45043(10) 0.17648(10) 0.0248(3) Uani 1 1 d . . . . .
H19 H 1.086876 0.395781 0.181510 0.030 Uiso 1 1 calc R . . . .
C20 C 0.93183(10) 0.44916(9) 0.22713(9) 0.0194(2) Uani 1 1 d . . . . .
H20 H 0.911977 0.393496 0.266424 0.023 Uiso 1 1 calc R . . . .

loop_
_atom_site_aniso_label
_atom_site_aniso_U_11
_atom_site_aniso_U_22
_atom_site_aniso_U_33
_atom_site_aniso_U_23
_atom_site_aniso_U_13
_atom_site_aniso_U_12
F1 0.0516(6) 0.0555(6) 0.0469(5) 0.0123(5) 0.0167(4) -0.0259(5)
F2 0.0621(6) 0.0331(5) 0.0280(4) 0.0109(3) -0.0074(4) -0.0061(4)
F3 0.1187(10) 0.0308(5) 0.0384(5) 0.0098(4) 0.0234(6) 0.0388(6)
O1 0.0566(7) 0.0233(5) 0.0243(5) 0.0034(4) -0.0036(4) -0.0124(4)
O2 0.0321(5) 0.0159(4) 0.0244(4) 0.0022(3) 0.0007(4) 0.0010(3)
C21 0.0188(5) 0.0176(5) 0.0234(6) 0.0039(4) 0.0028(4) -0.0007(4)
C22 0.0330(7) 0.0176(6) 0.0240(6) 0.0017(5) 0.0089(5) -0.0004(5)
N1 0.0136(4) 0.0137(4) 0.0155(4) 0.0001(3) 0.0026(3) -0.0001(3)
N2 0.0132(4) 0.0167(4) 0.0165(4) -0.0013(3) 0.0032(3) 0.0007(3)
C1 0.0152(5) 0.0164(5) 0.0189(5) -0.0010(4) 0.0026(4) -0.0032(4)
C2 0.0172(5) 0.0199(5) 0.0187(5) -0.0012(4) 0.0004(4) -0.0021(4)
C3 0.0201(5) 0.0201(5) 0.0164(5) -0.0005(4) 0.0022(4) -0.0011(4)
C4 0.0188(5) 0.0171(5) 0.0165(5) -0.0026(4) 0.0033(4) 0.0000(4)
C5 0.0226(6) 0.0150(5) 0.0210(5) -0.0020(4) 0.0026(4) 0.0006(4)
C6 0.0221(5) 0.0147(5) 0.0209(5) 0.0007(4) 0.0038(4) -0.0027(4)
C7 0.0167(5) 0.0135(5) 0.0150(5) -0.0004(4) 0.0019(4) -0.0004(4)
C8 0.0155(5) 0.0145(5) 0.0161(5) 0.0010(4) 0.0026(4) 0.0005(4)
C9 0.0187(5) 0.0171(5) 0.0177(5) -0.0011(4) 0.0013(4) -0.0003(4)
C10 0.0189(5) 0.0252(6) 0.0195(5) -0.0003(4) -0.0013(4) 0.0008(4)
C11 0.0162(5) 0.0285(6) 0.0243(6) -0.0029(5) -0.0009(4) 0.0026(5)
C12 0.0149(5) 0.0248(6) 0.0193(5) -0.0011(4) 0.0026(4) -0.0015(4)
C13 0.0155(5) 0.0160(5) 0.0170(5) -0.0001(4) 0.0015(4) 0.0007(4)
C14 0.0181(5) 0.0200(5) 0.0216(6) 0.0011(4) 0.0013(4) -0.0046(4)
C15 0.0158(5) 0.0180(5) 0.0153(5) -0.0031(4) 0.0018(4) -0.0004(4)
C16 0.0217(6) 0.0195(6) 0.0223(6) -0.0009(4) 0.0064(4) -0.0006(4)
C17 0.0241(6) 0.0277(6) 0.0227(6) -0.0022(5) 0.0080(5) -0.0065(5)
C18 0.0159(5) 0.0408(7) 0.0194(6) -0.0076(5) 0.0040(4) -0.0018(5)
C19 0.0196(6) 0.0343(7) 0.0202(6) -0.0054(5) -0.0001(4) 0.0089(5)
C20 0.0200(5) 0.0212(6) 0.0167(5) -0.0020(4) 0.0002(4) 0.0032(4)

loop_
_atom_type_symbol
_atom_type_description
_atom_type_scat_dispersion_real
_atom_type_scat_dispersion_imag
_atom_type_scat_source
C C 0.0181 0.0091 'International Tables Vol C Tables 4.2.6.8 and 6.1.1.4'
H H 0.0000 0.0000 'International Tables Vol C Tables 4.2.6.8 and 6.1.1.4'
F F 0.0727 0.0534 'International Tables Vol C Tables 4.2.6.8 and 6.1.1.4'
N N 0.0311 0.0180 'International Tables Vol C Tables 4.2.6.8 and 6.1.1.4'
O O 0.0492 0.0322 'International Tables Vol C Tables 4.2.6.8 and 6.1.1.4'

loop_
_exptl_crystal_face_index_h
_exptl_crystal_face_index_k
_exptl_crystal_face_index_l
_exptl_crystal_face_perp_dist
-7 0 -1 0.0832
-1 6 -6 0.0609
1 -6 6 0.0630
7 -2 2 0.0817
7 3 -2 0.0970
-1 6 6 0.0538
-7 4 1 0.0828
-4 -4 -6 0.0604
1 -6 -6 0.0483
4 -6 -4 0.0638
-6 -6 -1 0.0644
0 -9 1 0.0656
0 3 -8 0.0651
5 2 -6 0.0702
7 0 -2 0.0791
4 -2 6 0.0688
-6 -1 6 0.0381
7 1 2 0.0762
0 -1 -8 0.0577
5 -2 -7 0.0559

loop_
_geom_angle_atom_site_label_1
_geom_angle_atom_site_label_2
_geom_angle_atom_site_label_3
_geom_angle
_geom_angle_site_symmetry_1
_geom_angle_site_symmetry_3
_geom_angle_publ_flag
O1 C21 O2 130.37(11) . . ?
O1 C21 C22 115.24(11) . . ?
O2 C21 C22 114.39(10) . . ?
F1 C22 C21 110.14(11) . . ?
F2 C22 F1 105.97(11) . . ?
F2 C22 C21 114.37(10) . . ?
F3 C22 F1 106.62(12) . . ?
F3 C22 F2 107.09(12) . . ?
F3 C22 C21 112.18(10) . . ?
N2 N1 C1 111.68(8) . . ?
N2 N1 C7 105.33(8) . . ?
C1 N1 C7 120.66(8) . . ?
N1 N2 C4 108.03(8) . . ?
N1 N2 C13 108.23(8) . . ?
C13 N2 C4 114.84(9) . . ?
N1 C1 C2 104.31(8) . . ?
N1 C1 C6 109.51(9) . . ?
C6 C1 C2 110.34(9) . . ?
C1 C2 C3 108.44(9) . . ?
C4 C3 C2 108.19(9) . . ?
N2 C4 C3 107.21(9) . . ?
N2 C4 C5 112.37(9) . . ?
C3 C4 C5 108.18(9) . . ?
C4 C5 C6 107.46(9) . . ?
C1 C6 C5 108.39(9) . . ?
N1 C7 C8 105.70(8) . . ?
C15 C7 N1 111.87(8) . . ?
C15 C7 C8 118.94(9) . . ?
C7 C8 C9 112.47(9) . . ?
C7 C8 C13 105.26(8) . . ?
C9 C8 C13 102.80(8) . . ?
C10 C9 C8 107.82(9) . . ?
C14 C9 C8 101.86(9) . . ?
C14 C9 C10 101.38(9) . . ?
C9 C10 C11 103.06(9) . . ?
C12 C11 C10 103.23(9) . . ?
C11 C12 C13 106.34(9) . . ?
C14 C12 C11 101.76(9) . . ?
C14 C12 C13 102.09(9) . . ?
N2 C13 C8 107.08(8) . . ?
N2 C13 C12 111.79(9) . . ?
C12 C13 C8 103.74(9) . . ?
C12 C14 C9 94.60(9) . . ?
C16 C15 C7 122.81(10) . . ?
C20 C15 C7 117.85(10) . . ?
C20 C15 C16 119.32(10) . . ?
C17 C16 C15 119.84(11) . . ?
C18 C17 C16 120.56(12) . . ?
C17 C18 C19 119.80(11) . . ?
C18 C19 C20 120.11(11) . . ?
C15 C20 C19 120.36(11) . . ?

loop_
_geom_bond_atom_site_label_1
_geom_bond_atom_site_label_2
_geom_bond_distance
_geom_bond_site_symmetry_2
_geom_bond_publ_flag
F1 C22 1.3308(16) . ?
F2 C22 1.3288(16) . ?
F3 C22 1.3272(15) . ?
O1 C21 1.2323(16) . ?
O2 C21 1.2456(15) . ?
C21 C22 1.5484(16) . ?
N1 N2 1.4808(12) . ?
N1 C1 1.5145(13) . ?
N1 C7 1.5276(13) . ?
N2 C4 1.4872(14) . ?
N2 C13 1.4817(14) . ?
C1 C2 1.5339(15) . ?
C1 C6 1.5256(15) . ?
C2 C3 1.5502(15) . ?
C3 C4 1.5283(15) . ?
C4 C5 1.5415(15) . ?
C5 C6 1.5452(16) . ?
C7 C8 1.5305(14) . ?
C7 C15 1.5104(15) . ?
C8 C9 1.5440(15) . ?
C8 C13 1.5531(15) . ?
C9 C10 1.5404(16) . ?
C9 C14 1.5399(15) . ?
C10 C11 1.5605(16) . ?
C11 C12 1.5387(16) . ?
C12 C13 1.5388(15) . ?
C12 C14 1.5363(16) . ?
C15 C16 1.3960(16) . ?
C15 C20 1.3925(16) . ?
C16 C17 1.3928(16) . ?
C17 C18 1.3838(19) . ?
C18 C19 1.3845(19) . ?
C19 C20 1.3927(16) . ?

loop_
_geom_hbond_atom_site_label_D
_geom_hbond_atom_site_label_H
_geom_hbond_atom_site_label_A
_geom_hbond_distance_DH
_geom_hbond_distance_HA
_geom_hbond_distance_DA
_geom_hbond_angle_DHA
_geom_hbond_site_symmetry_A
N1 H1 O2 0.908(12) 1.768(12) 2.6721(12) 173.5(13) .

loop_
_exptl_oxdiff_crystal_face_indexfrac_h
_exptl_oxdiff_crystal_face_indexfrac_k
_exptl_oxdiff_crystal_face_indexfrac_l
_exptl_oxdiff_crystal_face_x
_exptl_oxdiff_crystal_face_y
_exptl_oxdiff_crystal_face_z
-7.1168 0.4318 -1.3592 0.1417 0.0106 0.9899
-0.5081 6.2874 -5.6606 -0.9056 -0.0715 0.4181
0.5179 -6.2855 5.6602 0.9050 0.0714 -0.4194
6.6198 -1.7839 2.4935 0.0705 0.0061 -0.9975
6.7387 3.3348 -2.0420 -0.6821 -0.0533 -0.7293
-0.6010 6.1047 5.9232 -0.0782 0.9939 -0.0777
-6.5350 4.1529 0.8913 -0.0372 0.4758 0.8787
-3.6985 -3.7493 -5.7214 0.0586 -0.7434 0.6663
0.5465 -6.0901 -5.9362 0.0781 -0.9933 0.0856
3.9414 -6.2044 -4.3138 0.0708 -0.9012 -0.4275
-5.5366 -5.7459 -0.7415 0.6450 -0.3950 0.6542
0.0931 -8.8441 1.2941 0.8323 -0.5102 -0.2169
-0.1953 2.6916 -7.6596 -0.7540 -0.5177 0.4043
5.2462 1.6301 -6.0136 -0.7583 -0.5215 -0.3912
7.3350 -0.0853 -1.6355 -0.3883 -0.2676 -0.8818
4.0870 -2.4318 5.9181 0.4613 0.3162 -0.8290
-5.5475 -1.4975 5.7111 0.7376 0.5073 0.4457
7.0097 1.1811 1.5615 -0.2594 0.1245 -0.9577
0.0525 -0.8167 -8.0265 -0.4933 -0.8051 0.3293
4.5058 -1.6950 -6.6587 -0.4946 -0.8069 -0.3228
